data_7021011
loop_
_publ_author_name
'Kobayashi, Yuka'
'Sumi, Satoshi'
'Terauchi, Takeshi'
'Hashizume, Daisuke'

_publ_section_title
;
 Ionic semiconductor: DC and AC conductivity of anilinium
 tetrathiafulvalene-2-carboxylate.
;
_journal_issue 11
_journal_name_full 'Dalton transactions (Cambridge, England : 2003)'
_journal_page_first 3821
_journal_page_last 3826
_journal_paper_doi 10.1039/c2dt32464d
_journal_volume 42
_journal_year 2013
_chemical_formula_moiety 'C7 H3 O2 S4, C6 H8 N'
_chemical_formula_sum 'C13 H11 N O2 S4'
_chemical_formula_weight 341.47
_chemical_name_common 'Anilinium Tetrathiafulvalene-2-Carboxylate'
_chemical_name_systematic
;
?
;
_space_group_IT_number 14
_symmetry_cell_setting monoclinic
_symmetry_space_group_name_Hall '-P 2yn'
_symmetry_space_group_name_H-M 'P 1 21/n 1'
_atom_sites_solution_hydrogens difmap
_atom_sites_solution_primary direct
_atom_sites_solution_secondary difmap
_audit_creation_method SHELXL-97
_cell_angle_alpha 90
_cell_angle_beta 95.8516(7)
_cell_angle_gamma 90
_cell_formula_units_Z 4
_cell_length_a 8.82440(10)
_cell_length_b 6.26990(10)
_cell_length_c 26.3613(5)
_cell_measurement_reflns_used 40647
_cell_measurement_temperature 90
_cell_measurement_theta_max 31.05
_cell_measurement_theta_min 1.55
_cell_volume 1450.92(4)
_computing_cell_refinement HKL2000
_computing_data_collection CrystalClear
_computing_data_reduction HKL2000
_computing_molecular_graphics 'ORTEP-3 for Windows'
_computing_publication_material SHELXL-97
_computing_structure_refinement SHELXL-97
_computing_structure_solution SIR2004
_diffrn_ambient_temperature 90
_diffrn_detector_area_resol_mean 7.31
_diffrn_measured_fraction_theta_full 0.993
_diffrn_measured_fraction_theta_max 0.993
_diffrn_measurement_device_type 'Rigaku AFC-8 with Saturn70 CCD'
_diffrn_measurement_method \w-scan
_diffrn_radiation_monochromator confocal
_diffrn_radiation_source 'fine-focus rotating anode'
_diffrn_radiation_type MoK\a
_diffrn_radiation_wavelength 0.71073
_diffrn_reflns_av_R_equivalents 0.0420
_diffrn_reflns_av_sigmaI/netI 0.0285
_diffrn_reflns_limit_h_max 12
_diffrn_reflns_limit_h_min -12
_diffrn_reflns_limit_k_max 8
_diffrn_reflns_limit_k_min -8
_diffrn_reflns_limit_l_max 37
_diffrn_reflns_limit_l_min -37
_diffrn_reflns_number 38609
_diffrn_reflns_theta_full 31.05
_diffrn_reflns_theta_max 31.05
_diffrn_reflns_theta_min 1.55
_diffrn_standards_number 0
_exptl_absorpt_coefficient_mu 0.653
_exptl_absorpt_correction_type none
_exptl_crystal_colour orange
_exptl_crystal_density_diffrn 1.563
_exptl_crystal_density_method 'not measured'
_exptl_crystal_description plate
_exptl_crystal_F_000 704
_exptl_crystal_size_max 0.10
_exptl_crystal_size_mid 0.09
_exptl_crystal_size_min 0.03
_refine_diff_density_max 0.437
_refine_diff_density_min -0.422
_refine_diff_density_rms 0.064
_refine_ls_extinction_method none
_refine_ls_goodness_of_fit_ref 1.048
_refine_ls_hydrogen_treatment refall
_refine_ls_matrix_type full
_refine_ls_number_parameters 225
_refine_ls_number_reflns 4607
_refine_ls_number_restraints 0
_refine_ls_restrained_S_all 1.048
_refine_ls_R_factor_all 0.0373
_refine_ls_R_factor_gt 0.0302
_refine_ls_shift/su_max 0.001
_refine_ls_shift/su_mean 0.000
_refine_ls_structure_factor_coef Fsqd
_refine_ls_weighting_details 'calc w=1/[\s^2^(Fo^2^)+(0.0401P)^2^+0.5479P] where P=(Fo^2^+2Fc^2^)/3'
_refine_ls_weighting_scheme calc
_refine_ls_wR_factor_gt 0.0780
_refine_ls_wR_factor_ref 0.0819
_reflns_number_gt 3933
_reflns_number_total 4607
_reflns_threshold_expression I>2\s(I)
_cod_data_source_file c2dt32464d.txt
_cod_data_source_block TTFCOONH3Ph
_cod_original_sg_symbol_H-M 'P 21/n'
_cod_database_code 7021011

loop_
_symmetry_equiv_pos_as_xyz
'x, y, z'
'-x+1/2, y+1/2, -z+1/2'
'-x, -y, -z'
'x-1/2, -y-1/2, z-1/2'

loop_
_atom_site_label
_atom_site_type_symbol
_atom_site_fract_x
_atom_site_fract_y
_atom_site_fract_z
_atom_site_U_iso_or_equiv
_atom_site_adp_type
_atom_site_occupancy
_atom_site_symmetry_multiplicity
_atom_site_calc_flag
S1 S 0.06969(4) 0.70668(5) 0.428995(12) 0.01841(8) Uani 1 1 d
S2 S 0.10585(4) 0.24746(5) 0.453834(12) 0.01880(8) Uani 1 1 d
S3 S 0.35653(4) 0.37934(5) 0.551619(12) 0.02060(8) Uani 1 1 d
S4 S 0.31116(4) 0.83212(5) 0.522838(13) 0.02134(8) Uani 1 1 d
O1 O -0.19286(11) 0.49388(15) 0.31044(3) 0.02029(19) Uani 1 1 d
O2 O -0.10841(11) 0.81497(15) 0.33716(4) 0.02002(19) Uani 1 1 d
C1 C 0.15888(14) 0.5117(2) 0.46984(5) 0.0168(2) Uani 1 1 d
C2 C -0.02257(14) 0.5220(2) 0.38633(4) 0.0154(2) Uani 1 1 d
C3 C -0.00607(15) 0.3151(2) 0.39829(5) 0.0174(2) Uani 1 1 d
H3 H -0.0532(18) 0.203(3) 0.3808(6) 0.017(4) Uiso 1 1 d
C4 C 0.26047(14) 0.5648(2) 0.50964(5) 0.0173(2) Uani 1 1 d
C5 C 0.49200(16) 0.5646(3) 0.57713(5) 0.0243(3) Uani 1 1 d
H5 H 0.573(2) 0.509(3) 0.5986(7) 0.035(5) Uiso 1 1 d
C6 C 0.47147(17) 0.7682(2) 0.56427(5) 0.0243(3) Uani 1 1 d
H6 H 0.532(2) 0.879(3) 0.5771(7) 0.035(5) Uiso 1 1 d
C7 C -0.11505(14) 0.6159(2) 0.34156(4) 0.0157(2) Uani 1 1 d
N1 N -0.19333(12) 0.59401(19) 0.21016(4) 0.0166(2) Uani 1 1 d
H1A H -0.1999(19) 0.574(3) 0.2452(7) 0.026(4) Uiso 1 1 d
H1B H -0.234(2) 0.716(3) 0.2000(7) 0.023(4) Uiso 1 1 d
H1C H -0.253(2) 0.493(3) 0.1955(7) 0.033(5) Uiso 1 1 d
C8 C -0.03480(14) 0.5733(2) 0.19942(5) 0.0172(2) Uani 1 1 d
C9 C 0.01469(16) 0.3831(2) 0.17995(5) 0.0232(3) Uani 1 1 d
H9 H -0.054(2) 0.269(3) 0.1742(7) 0.026(5) Uiso 1 1 d
C10 C 0.16613(18) 0.3656(3) 0.17033(6) 0.0285(3) Uani 1 1 d
H10 H 0.205(2) 0.235(3) 0.1564(8) 0.041(5) Uiso 1 1 d
C11 C 0.26517(17) 0.5352(3) 0.18002(6) 0.0278(3) Uani 1 1 d
H11 H 0.363(2) 0.525(3) 0.1730(7) 0.036(5) Uiso 1 1 d
C12 C 0.21447(17) 0.7236(3) 0.19992(6) 0.0275(3) Uani 1 1 d
H12 H 0.276(2) 0.834(3) 0.2068(7) 0.035(5) Uiso 1 1 d
C13 C 0.06331(16) 0.7432(2) 0.20998(6) 0.0235(3) Uani 1 1 d
H13 H 0.0257(19) 0.874(3) 0.2228(7) 0.028(5) Uiso 1 1 d

loop_
_atom_site_aniso_label
_atom_site_aniso_U_11
_atom_site_aniso_U_22
_atom_site_aniso_U_33
_atom_site_aniso_U_23
_atom_site_aniso_U_13
_atom_site_aniso_U_12
S1 0.02375(16) 0.01226(15) 0.01739(14) 0.00045(10) -0.00681(11) -0.00096(11)
S2 0.02365(16) 0.01241(15) 0.01855(15) 0.00011(10) -0.00646(11) 0.00112(11)
S3 0.02372(16) 0.01766(16) 0.01872(15) 0.00073(11) -0.00600(11) 0.00262(12)
S4 0.02283(16) 0.01538(16) 0.02402(16) -0.00188(11) -0.00630(12) -0.00072(12)
O1 0.0264(5) 0.0183(5) 0.0146(4) 0.0006(3) -0.0054(3) -0.0046(4)
O2 0.0216(5) 0.0152(4) 0.0218(4) 0.0038(3) -0.0047(3) -0.0017(3)
C1 0.0201(6) 0.0127(5) 0.0167(5) 0.0000(4) -0.0034(4) 0.0005(4)
C2 0.0176(5) 0.0146(5) 0.0133(5) -0.0011(4) -0.0023(4) -0.0001(4)
C3 0.0199(6) 0.0158(6) 0.0156(5) -0.0017(4) -0.0033(4) 0.0002(5)
C4 0.0189(6) 0.0149(6) 0.0171(5) -0.0003(4) -0.0036(4) 0.0011(5)
C5 0.0221(6) 0.0287(7) 0.0203(6) -0.0008(5) -0.0071(5) 0.0005(6)
C6 0.0231(7) 0.0265(7) 0.0216(6) -0.0021(5) -0.0065(5) -0.0046(5)
C7 0.0165(5) 0.0166(6) 0.0136(5) 0.0010(4) -0.0005(4) -0.0006(4)
N1 0.0183(5) 0.0153(5) 0.0152(5) -0.0007(4) -0.0026(4) 0.0011(4)
C8 0.0182(6) 0.0187(6) 0.0142(5) 0.0018(4) -0.0012(4) 0.0014(5)
C9 0.0246(7) 0.0198(7) 0.0248(6) -0.0023(5) 0.0001(5) 0.0017(5)
C10 0.0277(7) 0.0276(8) 0.0307(7) -0.0022(6) 0.0048(6) 0.0057(6)
C11 0.0210(7) 0.0350(8) 0.0278(7) 0.0054(6) 0.0044(5) 0.0033(6)
C12 0.0227(7) 0.0273(8) 0.0319(7) 0.0033(6) 0.0001(5) -0.0048(6)
C13 0.0236(7) 0.0201(7) 0.0264(7) -0.0013(5) -0.0001(5) -0.0014(5)

loop_
_atom_type_symbol
_atom_type_description
_atom_type_scat_dispersion_real
_atom_type_scat_dispersion_imag
_atom_type_scat_source
C C 0.0033 0.0016 'International Tables Vol C Tables 4.2.6.8 and 6.1.1.4'
H H 0.0000 0.0000 'International Tables Vol C Tables 4.2.6.8 and 6.1.1.4'
N N 0.0061 0.0033 'International Tables Vol C Tables 4.2.6.8 and 6.1.1.4'
O O 0.0106 0.0060 'International Tables Vol C Tables 4.2.6.8 and 6.1.1.4'
S S 0.1246 0.1234 'International Tables Vol C Tables 4.2.6.8 and 6.1.1.4'

loop_
_geom_angle_atom_site_label_1
_geom_angle_atom_site_label_2
_geom_angle_atom_site_label_3
_geom_angle
C2 S1 C1 94.77(6)
C3 S2 C1 94.98(6)
C5 S3 C4 93.97(7)
C6 S4 C4 94.50(7)
C4 C1 S1 121.61(10)
C4 C1 S2 123.85(10)
S1 C1 S2 114.54(7)
C3 C2 C7 127.46(11)
C3 C2 S1 117.12(9)
C7 C2 S1 115.38(9)
C2 C3 S2 118.33(10)
C2 C3 H3 126.3(10)
S2 C3 H3 115.3(10)
C1 C4 S4 121.55(10)
C1 C4 S3 124.36(10)
S4 C4 S3 114.08(7)
C6 C5 S3 118.00(11)
C6 C5 H5 126.2(12)
S3 C5 H5 115.8(12)
C5 C6 S4 117.49(11)
C5 C6 H6 125.0(12)
S4 C6 H6 117.4(12)
O2 C7 O1 124.49(11)
O2 C7 C2 116.12(11)
O1 C7 C2 119.39(11)
C8 N1 H1A 109.6(10)
C8 N1 H1B 113.0(11)
H1A N1 H1B 110.5(16)
C8 N1 H1C 112.9(12)
H1A N1 H1C 104.0(16)
H1B N1 H1C 106.5(16)
C13 C8 C9 121.52(13)
C13 C8 N1 118.97(12)
C9 C8 N1 119.50(12)
C8 C9 C10 118.72(14)
C8 C9 H9 119.5(11)
C10 C9 H9 121.7(11)
C11 C10 C9 120.46(14)
C11 C10 H10 118.2(12)
C9 C10 H10 121.4(12)
C10 C11 C12 120.19(14)
C10 C11 H11 120.4(13)
C12 C11 H11 119.4(13)
C11 C12 C13 120.02(14)
C11 C12 H12 121.6(13)
C13 C12 H12 118.3(13)
C8 C13 C12 119.08(14)
C8 C13 H13 119.9(11)
C12 C13 H13 121.0(11)

loop_
_geom_bond_atom_site_label_1
_geom_bond_atom_site_label_2
_geom_bond_distance
S1 C2 1.7554(12)
S1 C1 1.7607(13)
S2 C3 1.7333(13)
S2 C1 1.7613(13)
S3 C5 1.7513(15)
S3 C4 1.7616(13)
S4 C6 1.7434(15)
S4 C4 1.7605(13)
O1 C7 1.2710(15)
O2 C7 1.2552(16)
C1 C4 1.3503(17)
C2 C3 1.3397(18)
C2 C7 1.4863(16)
C3 H3 0.920(17)
C5 C6 1.328(2)
C5 H5 0.930(19)
C6 H6 0.92(2)
N1 C8 1.4611(17)
N1 H1A 0.939(18)
N1 H1B 0.876(19)
N1 H1C 0.89(2)
C8 C13 1.3832(19)
C8 C9 1.3862(19)
C9 C10 1.390(2)
C9 H9 0.942(18)
C10 C11 1.383(2)
C10 H10 0.98(2)
C11 C12 1.385(2)
C11 H11 0.904(19)
C12 C13 1.392(2)
C12 H12 0.89(2)
C13 H13 0.961(18)

loop_
_geom_hbond_atom_site_label_D
_geom_hbond_atom_site_label_H
_geom_hbond_atom_site_label_A
_geom_hbond_distance_DH
_geom_hbond_distance_HA
_geom_hbond_distance_DA
_geom_hbond_angle_DHA
_geom_hbond_site_symmetry_A
N1 H1A O1 0.939(18) 1.788(19) 2.7165(14) 169.5(17) .
N1 H1B O1 0.876(19) 1.868(19) 2.7346(15) 169.9(17) 2_455
N1 H1C O2 0.89(2) 1.81(2) 2.6895(14) 172.4(18) 2_445

loop_
_geom_torsion_atom_site_label_1
_geom_torsion_atom_site_label_2
_geom_torsion_atom_site_label_3
_geom_torsion_atom_site_label_4
_geom_torsion
C2 S1 C1 C4 174.32(12)
C2 S1 C1 S2 -5.04(8)
C3 S2 C1 C4 -174.63(12)
C3 S2 C1 S1 4.72(8)
C1 S1 C2 C3 3.57(11)
C1 S1 C2 C7 -178.40(10)
C7 C2 C3 S2 -178.59(10)
S1 C2 C3 S2 -0.84(15)
C1 S2 C3 C2 -2.38(12)
S1 C1 C4 S4 -0.52(17)
S2 C1 C4 S4 178.78(7)
S1 C1 C4 S3 -179.02(7)
S2 C1 C4 S3 0.28(18)
C6 S4 C4 C1 -165.12(12)
C6 S4 C4 S3 13.52(9)
C5 S3 C4 C1 165.07(13)
C5 S3 C4 S4 -13.53(9)
C4 S3 C5 C6 8.40(13)
S3 C5 C6 S4 -0.20(18)
C4 S4 C6 C5 -8.13(14)
C3 C2 C7 O2 -177.27(13)
S1 C2 C7 O2 4.94(15)
C3 C2 C7 O1 2.0(2)
S1 C2 C7 O1 -175.82(9)
C13 C8 C9 C10 -0.9(2)
N1 C8 C9 C10 -179.50(13)
C8 C9 C10 C11 -0.1(2)
C9 C10 C11 C12 0.7(2)
C10 C11 C12 C13 -0.4(2)
C9 C8 C13 C12 1.2(2)
N1 C8 C13 C12 179.81(12)
C11 C12 C13 C8 -0.6(2)
